data_4518102
loop_
_publ_author_name
'Centko, Ryan M.'
'Carlile, Graeme W.'
'Barne, Isabel'
'Patrick, Brian O.'
'Blagojevic, Polina'
'Thomas, David Y.'
'Andersen, Raymond J.'

_publ_section_title
;
 Combination of Selective PARP3 and PARP16 Inhibitory Analogues of
 Latonduine A Corrects F508del-CFTR Trafficking
;
_journal_name_full 'ACS Omega'
_journal_paper_doi 10.1021/acsomega.0c02467
_journal_year 2020
_chemical_absolute_configuration ad
_chemical_formula_moiety 'C15 H12 Cl2 N2 O2'
_chemical_formula_sum 'C15 H12 Cl2 N2 O2'
_chemical_formula_weight 323.17
_space_group_crystal_system orthorhombic
_space_group_IT_number 19
_space_group_name_Hall 'P 2ac 2ab'
_space_group_name_H-M_alt 'P 21 21 21'
_atom_sites_solution_hydrogens mixed
_atom_sites_solution_primary direct
_audit_creation_date 2015-06-10
_audit_creation_method
;
Olex2 1.2
(compiled 2015.01.26 svn.r3150 for OlexSys, GUI svn.r4998)
;
_cell_angle_alpha 90
_cell_angle_beta 90
_cell_angle_gamma 90
_cell_formula_units_Z 4
_cell_length_a 7.3051(14)
_cell_length_b 9.8993(19)
_cell_length_c 19.553(4)
_cell_measurement_reflns_used 5409
_cell_measurement_temperature 90(2)
_cell_measurement_theta_max 27.91
_cell_measurement_theta_min 2.31
_cell_volume 1414.0(5)
_computing_cell_refinement 'SAINT v8.34A (Bruker, 2013)'
_computing_data_reduction 'SAINT v8.34A (Bruker, 2013)'
_computing_molecular_graphics 'Olex2 (Dolomanov et al., 2009)'
_computing_publication_material 'Olex2 (Dolomanov et al., 2009)'
_computing_structure_refinement 'XL (Sheldrick, 2008)'
_computing_structure_solution 'XT (Sheldrick, 2015)'
_diffrn_ambient_temperature 90(2)
_diffrn_detector 'Bruker APEX2 area detector'
_diffrn_detector_area_resol_mean 7.9
_diffrn_detector_type 'Bruker-Nonius APEXII CCD area detector'
_diffrn_measured_fraction_theta_full 0.991
_diffrn_measured_fraction_theta_max 0.988
_diffrn_measurement_device 'Bruker-Nonius APEXII CCD area detector and D8 diffractometer'
_diffrn_measurement_device_type 'Bruker APEX-II CCD'
_diffrn_measurement_method '\f and \w scans'
_diffrn_radiation_monochromator 'TRIUMPH curved-crystal'
_diffrn_radiation_probe x-ray
_diffrn_radiation_type MoK\a
_diffrn_radiation_wavelength 0.71073
_diffrn_reflns_av_R_equivalents 0.0405
_diffrn_reflns_av_unetI/netI 0.0419
_diffrn_reflns_Laue_measured_fraction_full 0.991
_diffrn_reflns_Laue_measured_fraction_max 0.988
_diffrn_reflns_limit_h_max 9
_diffrn_reflns_limit_h_min -9
_diffrn_reflns_limit_k_max 12
_diffrn_reflns_limit_k_min -13
_diffrn_reflns_limit_l_max 25
_diffrn_reflns_limit_l_min -25
_diffrn_reflns_number 11579
_diffrn_reflns_point_group_measured_fraction_full 0.994
_diffrn_reflns_point_group_measured_fraction_max 0.989
_diffrn_reflns_theta_full 26.000
_diffrn_reflns_theta_max 27.910
_diffrn_reflns_theta_min 2.083
_diffrn_source 'sealed X-ray tube'
_diffrn_standards_number 0
_exptl_absorpt_coefficient_mu 0.464
_exptl_absorpt_correction_T_max 0.991
_exptl_absorpt_correction_T_min 0.897
_exptl_absorpt_correction_type multi-scan
_exptl_absorpt_process_details
;
SADABS-2014/5 (Bruker,2014/5) was used for absorption correction.
wR2(int) was 0.0512 before and 0.0415 after correction.
The Ratio of minimum to maximum transmission is 0.9053.
The \l/2 correction factor is 0.00150.
;
_exptl_crystal_colour colourless
_exptl_crystal_colour_primary colourless
_exptl_crystal_density_diffrn 1.518
_exptl_crystal_description irregular
_exptl_crystal_F_000 664
_exptl_crystal_size_max 0.27
_exptl_crystal_size_mid 0.16
_exptl_crystal_size_min 0.02
_refine_diff_density_max 0.257
_refine_diff_density_min -0.267
_refine_diff_density_rms 0.057
_refine_ls_abs_structure_details
;
 Flack x determined using 1132 quotients [(I+)-(I-)]/[(I+)+(I-)]
 (Parsons, Flack and Wagner, Acta Cryst. B69 (2013) 249-259).
;
_refine_ls_abs_structure_Flack -0.02(3)
_refine_ls_extinction_method none
_refine_ls_goodness_of_fit_ref 1.027
_refine_ls_hydrogen_treatment mixed
_refine_ls_matrix_type full
_refine_ls_number_parameters 198
_refine_ls_number_reflns 3349
_refine_ls_number_restraints 0
_refine_ls_restrained_S_all 1.027
_refine_ls_R_factor_all 0.0434
_refine_ls_R_factor_gt 0.0329
_refine_ls_shift/su_max 0.001
_refine_ls_shift/su_mean 0.000
_refine_ls_structure_factor_coef Fsqd
_refine_ls_weighting_details 'w=1/[\s^2^(Fo^2^)+(0.0272P)^2^+0.4430P] where P=(Fo^2^+2Fc^2^)/3'
_refine_ls_weighting_scheme calc
_refine_ls_wR_factor_gt 0.0640
_refine_ls_wR_factor_ref 0.0679
_reflns_Friedel_coverage 0.731
_reflns_Friedel_fraction_full 0.997
_reflns_Friedel_fraction_max 0.991
_reflns_number_gt 2934
_reflns_number_total 3349
_reflns_threshold_expression 'I > 2\s(I)'
_cod_data_source_file ao0c02467_si_001.cif
_cod_data_source_block ra096
_cod_depositor_comments
;
The following automatic conversions were performed:

data item '_diffrn_radiation_probe' value 'X-ray' was changed to
'x-ray' in accordance with the
/home/data/users/saulius/crontab/automatic-downloads/rss-feeds/ACS/lib/dictionaries/cif_core.dic
dictionary named 'cif_core.dic' version 2.4.2 last updated on
2011-04-26.

Automatic conversion script
Id: cif_fix_values 7556 2019-12-06 15:28:31Z antanas 
;
_cod_database_code 4518102
_shelx_space_group_comment
;
The symmetry employed for this shelxl refinement is uniquely defined
by the following loop, which should always be used as a source of
symmetry information in preference to the above space-group names.
They are only intended as comments.
;
_shelx_estimated_absorpt_t_max 0.991
_shelx_estimated_absorpt_t_min 0.885
_olex2_refinement_description
;
1. Fixed Uiso
 At 1.2 times of:
  All C(H) groups, All C(H,H) groups
2.a Ternary CH refined with riding coordinates:
 C4(H4), C5(H5)
2.b Secondary CH2 refined with riding coordinates:
 C3(H3A,H3B)
2.c Aromatic/amide H refined with riding coordinates:
 C2'(H2'), C3'(H3'), C4'(H4'), C5'(H5'), C7(H7), C10(H10)
;
_shelx_shelxl_version_number 2014/7
_olex2_submission_special_instructions 'No special instructions were received'

loop_
_space_group_symop_operation_xyz
'x, y, z'
'-x+1/2, -y, z+1/2'
'-x, y+1/2, -z+1/2'
'x+1/2, -y+1/2, -z'

loop_
_atom_site_label
_atom_site_type_symbol
_atom_site_fract_x
_atom_site_fract_y
_atom_site_fract_z
_atom_site_U_iso_or_equiv
_atom_site_adp_type
_atom_site_occupancy
_atom_site_site_symmetry_order
_atom_site_calc_flag
_atom_site_refinement_flags_posn
_atom_site_refinement_flags_adp
_atom_site_refinement_flags_occupancy
_atom_site_disorder_assembly
_atom_site_disorder_group
C1 C 0.7870(3) 0.8091(3) 0.71607(13) 0.0115(5) Uani 1 1 d . . . . .
C1' C 0.2164(3) 0.8931(3) 0.63052(13) 0.0115(5) Uani 1 1 d . . . . .
C2' C 0.0943(4) 1.0010(3) 0.62905(14) 0.0148(6) Uani 1 1 d . . . . .
H2' H 0.0991 1.0691 0.6633 0.018 Uiso 1 1 calc R . . . .
C3 C 0.5429(4) 0.9395(3) 0.65721(13) 0.0128(5) Uani 1 1 d . . . . .
H3A H 0.5716 0.8907 0.6144 0.015 Uiso 1 1 calc R . . . .
H3B H 0.5286 1.0364 0.6459 0.015 Uiso 1 1 calc R . . . .
C3' C -0.0346(3) 1.0080(3) 0.57700(14) 0.0167(6) Uani 1 1 d . . . . .
H3' H -0.1192 1.0808 0.5751 0.020 Uiso 1 1 calc R . . . .
C4 C 0.3607(3) 0.8858(3) 0.68616(13) 0.0114(5) Uani 1 1 d . . . . .
H4 H 0.3220 0.9480 0.7238 0.014 Uiso 1 1 calc R . . . .
C4' C -0.0381(3) 0.9069(3) 0.52781(13) 0.0167(6) Uani 1 1 d . . . . .
H4' H -0.1260 0.9078 0.4920 0.020 Uiso 1 1 calc R . . . .
C5 C 0.3934(3) 0.7440(3) 0.71840(13) 0.0109(5) Uani 1 1 d . . . . .
H5 H 0.4478 0.7600 0.7646 0.013 Uiso 1 1 calc R . . . .
C5' C 0.0904(4) 0.8050(4) 0.53260(14) 0.0193(6) Uani 1 1 d . . . . .
H5' H 0.0886 0.7365 0.4986 0.023 Uiso 1 1 calc R . . . .
C6 C 0.5276(3) 0.6543(3) 0.67973(13) 0.0107(5) Uani 1 1 d . . . . .
C7 C 0.4704(4) 0.5347(3) 0.64834(13) 0.0124(5) Uani 1 1 d . . . . .
H7 H 0.3443 0.5111 0.6483 0.015 Uiso 1 1 calc R . . . .
C8 C 0.5971(4) 0.4501(3) 0.61715(13) 0.0145(6) Uani 1 1 d . . . . .
C9 C 0.7835(4) 0.4832(3) 0.61651(13) 0.0143(6) Uani 1 1 d . . . . .
C10 C 0.8429(3) 0.5992(3) 0.64917(13) 0.0135(6) Uani 1 1 d . . . . .
H10 H 0.9697 0.6205 0.6502 0.016 Uiso 1 1 calc R . . . .
C11 C 0.7164(3) 0.6848(3) 0.68055(13) 0.0115(5) Uani 1 1 d . . . . .
Cl1 Cl 0.51890(9) 0.30257(7) 0.57882(3) 0.01936(16) Uani 1 1 d . . . . .
Cl2 Cl 0.94332(9) 0.38204(8) 0.57534(4) 0.02400(18) Uani 1 1 d . . . . .
N2 N 0.6959(3) 0.9238(3) 0.70496(12) 0.0127(5) Uani 1 1 d . . . . .
H2N H 0.735(4) 0.989(4) 0.7230(15) 0.009(8) Uiso 1 1 d . . . . .
N3 N 0.2186(3) 0.7957(3) 0.58224(12) 0.0167(5) Uani 1 1 d . . . . .
O1 O 0.9236(2) 0.8048(2) 0.75428(9) 0.0160(4) Uani 1 1 d . . . . .
O2 O 0.2287(2) 0.6707(2) 0.72897(10) 0.0142(4) Uani 1 1 d . . . . .
H2O H 0.140(5) 0.718(4) 0.7382(17) 0.028(10) Uiso 1 1 d . . . . .

loop_
_atom_site_aniso_label
_atom_site_aniso_U_11
_atom_site_aniso_U_22
_atom_site_aniso_U_33
_atom_site_aniso_U_23
_atom_site_aniso_U_13
_atom_site_aniso_U_12
C1 0.0063(11) 0.0149(15) 0.0135(12) -0.0029(11) 0.0044(9) -0.0001(11)
C1' 0.0089(11) 0.0135(15) 0.0120(12) 0.0023(11) 0.0017(9) -0.0021(11)
C2' 0.0131(12) 0.0145(16) 0.0167(13) 0.0003(11) 0.0029(11) -0.0004(11)
C3 0.0116(12) 0.0111(15) 0.0155(13) 0.0007(10) -0.0017(10) -0.0007(11)
C3' 0.0106(11) 0.0193(16) 0.0203(13) 0.0036(12) 0.0012(12) 0.0025(10)
C4 0.0101(11) 0.0099(15) 0.0141(13) -0.0011(11) -0.0008(9) 0.0008(11)
C4' 0.0095(11) 0.0254(18) 0.0152(13) 0.0062(11) -0.0034(10) -0.0044(12)
C5 0.0073(11) 0.0122(15) 0.0131(12) 0.0008(10) -0.0004(9) -0.0020(10)
C5' 0.0188(13) 0.0233(17) 0.0157(13) -0.0026(12) -0.0030(10) -0.0031(14)
C6 0.0097(11) 0.0122(14) 0.0102(11) 0.0014(9) -0.0025(10) 0.0008(10)
C7 0.0113(12) 0.0131(15) 0.0128(12) 0.0021(10) -0.0013(10) 0.0004(11)
C8 0.0226(14) 0.0108(16) 0.0099(13) -0.0010(10) -0.0034(11) -0.0009(12)
C9 0.0153(12) 0.0133(16) 0.0141(13) -0.0008(11) 0.0038(11) 0.0055(11)
C10 0.0099(11) 0.0154(16) 0.0150(13) 0.0000(11) 0.0005(10) -0.0001(11)
C11 0.0114(11) 0.0104(15) 0.0128(12) -0.0007(11) -0.0013(10) 0.0002(11)
Cl1 0.0274(3) 0.0113(3) 0.0194(3) -0.0038(3) -0.0035(3) -0.0014(3)
Cl2 0.0224(3) 0.0216(4) 0.0280(4) -0.0103(3) 0.0053(3) 0.0078(3)
N2 0.0077(10) 0.0124(14) 0.0181(12) -0.0040(10) -0.0013(9) -0.0022(10)
N3 0.0158(10) 0.0183(13) 0.0159(11) -0.0023(11) -0.0009(9) 0.0010(10)
O1 0.0079(8) 0.0213(12) 0.0187(9) -0.0027(8) -0.0017(7) 0.0021(9)
O2 0.0077(8) 0.0119(12) 0.0229(10) 0.0019(8) 0.0025(7) 0.0012(8)

loop_
_atom_type_symbol
_atom_type_description
_atom_type_scat_dispersion_real
_atom_type_scat_dispersion_imag
_atom_type_scat_source
C C 0.0033 0.0016 'International Tables Vol C Tables 4.2.6.8 and 6.1.1.4'
H H 0.0000 0.0000 'International Tables Vol C Tables 4.2.6.8 and 6.1.1.4'
N N 0.0061 0.0033 'International Tables Vol C Tables 4.2.6.8 and 6.1.1.4'
O O 0.0106 0.0060 'International Tables Vol C Tables 4.2.6.8 and 6.1.1.4'
Cl Cl 0.1484 0.1585 'International Tables Vol C Tables 4.2.6.8 and 6.1.1.4'

loop_
_geom_angle_atom_site_label_1
_geom_angle_atom_site_label_2
_geom_angle_atom_site_label_3
_geom_angle
_geom_angle_site_symmetry_1
_geom_angle_site_symmetry_3
_geom_angle_publ_flag
N2 C1 C11 116.8(2) . . ?
O1 C1 C11 121.5(3) . . ?
O1 C1 N2 121.7(3) . . ?
C2' C1' C4 119.8(3) . . ?
N3 C1' C2' 122.8(2) . . ?
N3 C1' C4 117.3(2) . . ?
C1' C2' H2' 120.4 . . ?
C3' C2' C1' 119.2(3) . . ?
C3' C2' H2' 120.4 . . ?
H3A C3 H3B 107.8 . . ?
C4 C3 H3A 109.0 . . ?
C4 C3 H3B 109.0 . . ?
N2 C3 H3A 109.0 . . ?
N2 C3 H3B 109.0 . . ?
N2 C3 C4 112.9(2) . . ?
C2' C3' H3' 120.5 . . ?
C4' C3' C2' 119.0(3) . . ?
C4' C3' H3' 120.5 . . ?
C1' C4 C3 108.7(2) . . ?
C1' C4 H4 107.5 . . ?
C1' C4 C5 116.2(2) . . ?
C3 C4 H4 107.5 . . ?
C3 C4 C5 109.1(2) . . ?
C5 C4 H4 107.5 . . ?
C3' C4' H4' 121.1 . . ?
C5' C4' C3' 117.8(2) . . ?
C5' C4' H4' 121.1 . . ?
C4 C5 H5 106.6 . . ?
C6 C5 C4 115.1(2) . . ?
C6 C5 H5 106.6 . . ?
O2 C5 C4 112.9(2) . . ?
O2 C5 H5 106.6 . . ?
O2 C5 C6 108.6(2) . . ?
C4' C5' H5' 117.7 . . ?
N3 C5' C4' 124.7(3) . . ?
N3 C5' H5' 117.7 . . ?
C7 C6 C5 121.3(2) . . ?
C7 C6 C11 118.6(2) . . ?
C11 C6 C5 119.8(2) . . ?
C6 C7 H7 119.9 . . ?
C8 C7 C6 120.3(2) . . ?
C8 C7 H7 119.9 . . ?
C7 C8 C9 120.7(3) . . ?
C7 C8 Cl1 118.4(2) . . ?
C9 C8 Cl1 120.8(2) . . ?
C8 C9 Cl2 121.5(2) . . ?
C10 C9 C8 119.7(2) . . ?
C10 C9 Cl2 118.8(2) . . ?
C9 C10 H10 120.0 . . ?
C9 C10 C11 119.9(2) . . ?
C11 C10 H10 120.0 . . ?
C6 C11 C1 121.0(2) . . ?
C10 C11 C1 118.2(2) . . ?
C10 C11 C6 120.8(3) . . ?
C1 N2 C3 125.1(3) . . ?
C1 N2 H2N 116(2) . . ?
C3 N2 H2N 118(2) . . ?
C1' N3 C5' 116.5(3) . . ?
C5 O2 H2O 114(3) . . ?

loop_
_geom_bond_atom_site_label_1
_geom_bond_atom_site_label_2
_geom_bond_distance
_geom_bond_site_symmetry_2
_geom_bond_publ_flag
C1 C11 1.505(4) . ?
C1 N2 1.334(4) . ?
C1 O1 1.248(3) . ?
C1' C2' 1.391(4) . ?
C1' C4 1.516(4) . ?
C1' N3 1.350(4) . ?
C2' H2' 0.9500 . ?
C2' C3' 1.388(4) . ?
C3 H3A 0.9900 . ?
C3 H3B 0.9900 . ?
C3 C4 1.541(4) . ?
C3 N2 1.465(3) . ?
C3' H3' 0.9500 . ?
C3' C4' 1.388(4) . ?
C4 H4 1.0000 . ?
C4 C5 1.556(4) . ?
C4' H4' 0.9500 . ?
C4' C5' 1.381(4) . ?
C5 H5 1.0000 . ?
C5 C6 1.524(4) . ?
C5 O2 1.421(3) . ?
C5' H5' 0.9500 . ?
C5' N3 1.352(3) . ?
C6 C7 1.397(4) . ?
C6 C11 1.412(4) . ?
C7 H7 0.9500 . ?
C7 C8 1.389(4) . ?
C8 C9 1.400(4) . ?
C8 Cl1 1.738(3) . ?
C9 C10 1.384(4) . ?
C9 Cl2 1.736(3) . ?
C10 H10 0.9500 . ?
C10 C11 1.396(4) . ?
N2 H2N 0.79(3) . ?
O2 H2O 0.82(4) . ?

loop_
_geom_hbond_atom_site_label_D
_geom_hbond_atom_site_label_H
_geom_hbond_atom_site_label_A
_geom_hbond_distance_DH
_geom_hbond_distance_HA
_geom_hbond_distance_DA
_geom_hbond_angle_DHA
_geom_hbond_site_symmetry_A
N2 H2N O2 0.79(3) 2.05(4) 2.818(3) 166(3) 3_656
O2 H2O O1 0.82(4) 1.83(4) 2.641(3) 172(4) 1_455

loop_
_geom_torsion_atom_site_label_1
_geom_torsion_atom_site_label_2
_geom_torsion_atom_site_label_3
_geom_torsion_atom_site_label_4
_geom_torsion
_geom_torsion_site_symmetry_1
_geom_torsion_site_symmetry_2
_geom_torsion_site_symmetry_3
_geom_torsion_site_symmetry_4
_geom_torsion_publ_flag
C1' C2' C3' C4' 0.0(4) . . . . ?
C1' C4 C5 C6 85.2(3) . . . . ?
C1' C4 C5 O2 -40.2(3) . . . . ?
C2' C1' C4 C3 -98.5(3) . . . . ?
C2' C1' C4 C5 138.1(3) . . . . ?
C2' C1' N3 C5' -2.2(4) . . . . ?
C2' C3' C4' C5' -1.2(4) . . . . ?
C3 C4 C5 C6 -38.0(3) . . . . ?
C3 C4 C5 O2 -163.4(2) . . . . ?
C3' C4' C5' N3 0.7(4) . . . . ?
C4 C1' C2' C3' 178.7(2) . . . . ?
C4 C1' N3 C5' -179.2(2) . . . . ?
C4 C3 N2 C1 78.8(3) . . . . ?
C4 C5 C6 C7 -114.4(3) . . . . ?
C4 C5 C6 C11 71.5(3) . . . . ?
C4' C5' N3 C1' 1.0(4) . . . . ?
C5 C6 C7 C8 -175.9(2) . . . . ?
C5 C6 C11 C1 -3.2(4) . . . . ?
C5 C6 C11 C10 175.9(2) . . . . ?
C6 C7 C8 C9 -0.1(4) . . . . ?
C6 C7 C8 Cl1 -179.99(19) . . . . ?
C7 C6 C11 C1 -177.5(2) . . . . ?
C7 C6 C11 C10 1.6(4) . . . . ?
C7 C8 C9 C10 2.1(4) . . . . ?
C7 C8 C9 Cl2 -177.8(2) . . . . ?
C8 C9 C10 C11 -2.1(4) . . . . ?
C9 C10 C11 C1 179.4(2) . . . . ?
C9 C10 C11 C6 0.3(4) . . . . ?
C11 C1 N2 C3 -5.0(4) . . . . ?
C11 C6 C7 C8 -1.7(4) . . . . ?
Cl1 C8 C9 C10 -178.1(2) . . . . ?
Cl1 C8 C9 Cl2 2.1(3) . . . . ?
Cl2 C9 C10 C11 177.7(2) . . . . ?
N2 C1 C11 C6 -45.2(4) . . . . ?
N2 C1 C11 C10 135.7(3) . . . . ?
N2 C3 C4 C1' -174.2(2) . . . . ?
N2 C3 C4 C5 -46.6(3) . . . . ?
N3 C1' C2' C3' 1.8(4) . . . . ?
N3 C1' C4 C3 78.5(3) . . . . ?
N3 C1' C4 C5 -44.9(3) . . . . ?
O1 C1 C11 C6 134.5(3) . . . . ?
O1 C1 C11 C10 -44.7(4) . . . . ?
O1 C1 N2 C3 175.4(2) . . . . ?
O2 C5 C6 C7 13.3(3) . . . . ?
O2 C5 C6 C11 -160.8(2) . . . . ?
